data_1001701
loop_
_publ_author_name
'Genouel, R'
'Michel, C'
'Raveau, B'

_publ_section_title
;
Powder neutron diffraction study of the ordered oxygen-deficient
perovskites (La, Sr)8 Cu8-x Fex O20
;
_journal_coden_ASTM CMATEX
_journal_name_full 'Chemistry of Materials (1,1989-'
_journal_page_first 2181
_journal_page_last 2184
_journal_paper_doi 10.1021/cm00059a028
_journal_volume 7
_journal_year 1995
_chemical_formula_structural '(La4.4 Sr3.6) Cu6 Fe2 O20'
_chemical_formula_sum 'Cu6 Fe2 La4.4 O20 Sr3.6'
_chemical_name_systematic
;
Lanthanum strontium copper iron oxide (4.4/3.6/6/2/20)
;
_space_group_IT_number 127
_symmetry_cell_setting tetragonal
_symmetry_Int_Tables_number 127
_symmetry_space_group_name_Hall '-P 4 2ab'
_symmetry_space_group_name_H-M 'P 4/m b m'
_cell_angle_alpha 90
_cell_angle_beta 90
_cell_angle_gamma 90
_cell_formula_units_Z 1
_cell_length_a 10.7480(3)
_cell_length_b 10.7480(3)
_cell_length_c 3.8976(2)
_cell_volume 450.2
_refine_ls_R_factor_all 0.028
_cod_database_code 1001701

loop_
_symmetry_equiv_pos_as_xyz
x,y,z
-x,-y,z
1/2+x,1/2-y,z
1/2-x,1/2+y,z
-y,x,z
y,-x,z
1/2+y,1/2+x,z
1/2-y,1/2-x,z
-x,-y,-z
x,y,-z
1/2-x,1/2+y,-z
1/2+x,1/2-y,-z
y,-x,-z
-y,x,-z
1/2-y,1/2-x,-z
1/2+y,1/2+x,-z

loop_
_atom_site_aniso_label
_atom_site_aniso_U_11
_atom_site_aniso_U_12
_atom_site_aniso_U_13
_atom_site_aniso_U_22
_atom_site_aniso_U_23
_atom_site_aniso_U_33
O2 0.0150(15) 0.0061(19) 0. 0.0150(15) 0. 0.0117(14)
O3 0.0084(9) 0.006(1) 0. 0.0084(9) 0. 0.0011(7)

loop_
_atom_site_label
_atom_site_type_symbol
_atom_site_symmetry_multiplicity
_atom_site_Wyckoff_symbol
_atom_site_fract_x
_atom_site_fract_y
_atom_site_fract_z
_atom_site_occupancy
_atom_site_attached_hydrogens
_atom_site_calc_flag
La1 La3+ 8 j 0.2571(1) 0.4726(1) 0.5 0.55 0 d
Sr1 Sr2+ 8 j 0.2571(1) 0.4726(1) 0.5 0.45 0 d
Cu1 Cu2+ 2 a 0. 0. 0. 0.14 0 d
Fe1 Fe3+ 2 a 0. 0. 0. 0.86 0 d
Cu2 Cu2+ 2 d 0.5 0. 0. 1. 0 d
Cu3 Cu2+ 4 g 0.2251(1) 0.7251(1) 0. 0.93 0 d
Fe2 Fe3+ 4 g 0.2251(1) 0.7251(1) 0. 0.07 0 d
O1 O2- 2 b 0. 0. 0.5 1. 0 d
O2 O2- 2 c 0.5 0. 0.5 1. 0 d
O3 O2- 4 h 0.2202(2) 0.7202(2) 0.5 1. 0 d
O4 O2- 4 g 0.3768(2) 0.8768(2) 0. 1. 0 d
O5 O2- 8 i 0.1569(2) 0.0962(2) 0. 1. 0 d

loop_
_atom_type_symbol
_atom_type_oxidation_number
La3+ 3.000
Sr2+ 2.000
Cu2+ 2.267
Fe3+ 3.000
O2- -2.000
